data_7249035
loop_
_publ_author_name
'Huan, Zhipeng'
'Zou, Huiqi'
'Wang, Na'
'Lu, Jing'
'Liu, Houting'
'Wang, Suna'
'Li, Yunwu'

_publ_section_title
;
 Two water-rich amphiphilic and hydrophilic coordination polymers:
 syntheses, structures and proton conduction behaviors in Nafion composite
 membranes
;
_journal_issue 32
_journal_name_full CrystEngComm
_journal_page_first 4339
_journal_page_last 4349
_journal_paper_doi 10.1039/D4CE00455H
_journal_volume 26
_journal_year 2024
_chemical_formula_sum 'C9 H15 O12 Zn1.5'
_chemical_formula_weight 413.27
_space_group_IT_number 5
_space_group_name_Hall 'C 2y'
_space_group_name_H-M_alt 'C 1 2 1'
_symmetry_cell_setting monoclinic
_symmetry_space_group_name_H-M 'C 1 2 1'
_atom_sites_solution_hydrogens geom
_atom_sites_solution_primary direct
_atom_sites_solution_secondary difmap
_audit_creation_method SHELXL-97
_audit_update_record
;
2024-04-29 deposited with the CCDC.	2024-07-02 downloaded from the CCDC.
;
_cell_angle_alpha 90.00
_cell_angle_beta 112.399(5)
_cell_angle_gamma 90.00
_cell_formula_units_Z 4
_cell_length_a 17.4786(7)
_cell_length_b 12.9233(4)
_cell_length_c 6.5827(3)
_cell_measurement_reflns_used 3318
_cell_measurement_temperature 293(2)
_cell_measurement_theta_max 71.0840
_cell_measurement_theta_min 4.3560
_cell_volume 1374.72(11)
_computing_structure_refinement 'SHELXL-97 (Sheldrick, 1997)'
_computing_structure_solution 'SHELXS-97 (Sheldrick, 1990)'
_diffrn_ambient_temperature 293(2)
_diffrn_measured_fraction_theta_full 0.987
_diffrn_measured_fraction_theta_max 0.987
_diffrn_measurement_device_type 'Xcalibur, Eos, Gemini'
_diffrn_radiation_monochromator graphite
_diffrn_radiation_source 'fine-focus sealed tube'
_diffrn_radiation_type CuK\a
_diffrn_radiation_wavelength 1.54184
_diffrn_reflns_av_R_equivalents 0.0303
_diffrn_reflns_av_sigmaI/netI 0.0448
_diffrn_reflns_limit_h_max 20
_diffrn_reflns_limit_h_min -21
_diffrn_reflns_limit_k_max 15
_diffrn_reflns_limit_k_min -14
_diffrn_reflns_limit_l_max 7
_diffrn_reflns_limit_l_min -6
_diffrn_reflns_number 4354
_diffrn_reflns_theta_full 71.19
_diffrn_reflns_theta_max 71.19
_diffrn_reflns_theta_min 4.38
_exptl_absorpt_coefficient_mu 4.045
_exptl_absorpt_correction_T_max 0.4984
_exptl_absorpt_correction_T_min 0.3766
_exptl_absorpt_correction_type multi-scan
_exptl_absorpt_process_details SADABS
_exptl_crystal_colour white
_exptl_crystal_density_diffrn 1.997
_exptl_crystal_density_method 'not measured'
_exptl_crystal_description block
_exptl_crystal_F_000 840
_exptl_crystal_size_max 0.30
_exptl_crystal_size_mid 0.30
_exptl_crystal_size_min 0.20
_refine_diff_density_max 0.591
_refine_diff_density_min -0.670
_refine_diff_density_rms 0.126
_refine_ls_abs_structure_details 'Flack H D (1983), Acta Cryst. A39, 876-881'
_refine_ls_abs_structure_Flack 0.00
_refine_ls_extinction_coef 0.0023(2)
_refine_ls_extinction_expression Fc^*^=kFc[1+0.001xFc^2^\l^3^/sin(2\q)]^-1/4^
_refine_ls_extinction_method SHELXL
_refine_ls_goodness_of_fit_ref 1.087
_refine_ls_hydrogen_treatment mixed
_refine_ls_matrix_type full
_refine_ls_number_parameters 220
_refine_ls_number_reflns 2408
_refine_ls_number_restraints 10
_refine_ls_restrained_S_all 1.085
_refine_ls_R_factor_all 0.0384
_refine_ls_R_factor_gt 0.0374
_refine_ls_shift/su_max 0.001
_refine_ls_shift/su_mean 0.000
_refine_ls_structure_factor_coef Fsqd
_refine_ls_weighting_details 'calc w=1/[\s^2^(Fo^2^)+(0.0655P)^2^+0.0971P] where P=(Fo^2^+2Fc^2^)/3'
_refine_ls_weighting_scheme calc
_refine_ls_wR_factor_gt 0.1008
_refine_ls_wR_factor_ref 0.1019
_reflns_number_gt 2342
_reflns_number_total 2408
_reflns_threshold_expression >2sigma(I)
_cod_data_source_file d4ce00455h2.cif
_cod_data_source_block exp_12796
_cod_depositor_comments 'Adding full bibliography for 7249034--7249035.cif.'
_cod_original_cell_volume 1374.72(9)
_cod_original_sg_symbol_H-M C2
_cod_original_formula_sum 'C9 H15 O12 Zn1.50'
_cod_database_code 7249035

loop_
_symmetry_equiv_pos_as_xyz
'x, y, z'
'-x, y, -z'
'x+1/2, y+1/2, z'
'-x+1/2, y+1/2, -z'

loop_
_atom_site_label
_atom_site_type_symbol
_atom_site_fract_x
_atom_site_fract_y
_atom_site_fract_z
_atom_site_U_iso_or_equiv
_atom_site_adp_type
_atom_site_occupancy
_atom_site_symmetry_multiplicity
_atom_site_calc_flag
_atom_site_refinement_flags
_atom_site_disorder_assembly
_atom_site_disorder_group
Zn1 Zn 1.0000 1.28263(8) 0.5000 0.0218(2) Uani 1 2 d S . .
Zn2 Zn 0.74144(3) 0.57076(6) 0.21548(9) 0.01739(19) Uani 1 1 d D . .
O1 O 1.0828(3) 1.3776(4) 0.4592(7) 0.0485(13) Uani 1 1 d D . .
H1B H 1.076(5) 1.411(5) 0.342(6) 0.073 Uiso 1 1 d D . .
H1C H 1.103(5) 1.417(4) 0.570(7) 0.073 Uiso 1 1 d D . .
O2 O 0.9440(2) 1.2874(3) 0.1482(6) 0.0331(8) Uani 1 1 d . . .
H2A H 0.9372 1.3501 0.1061 0.050 Uiso 1 1 d R . .
H2C H 0.8973 1.2571 0.1052 0.050 Uiso 1 1 d R . .
O3 O 1.06512(19) 1.1389(3) 0.5201(6) 0.0225(7) Uani 1 1 d . . .
O4 O 0.7840(2) 0.8080(3) 0.4091(6) 0.0246(8) Uani 1 1 d . . .
O5 O 0.8425(2) 0.6634(3) 0.3555(6) 0.0207(7) Uani 1 1 d . . .
O6 O 0.82306(19) 0.4647(2) 0.1620(6) 0.0210(7) Uani 1 1 d D . .
H6A H 0.7859(9) 0.4446(15) 0.0421(17) 0.031 Uiso 1 1 d D . .
H6C H 0.8524(8) 0.5113(12) 0.136(3) 0.031 Uiso 1 1 d D . .
O7 O 0.7198(2) 0.6340(3) -0.1023(5) 0.0282(8) Uani 1 1 d . . .
H7C H 0.7413 0.6939 -0.0893 0.034 Uiso 1 1 d R . .
H7B H 0.7409 0.5938 -0.1691 0.034 Uiso 1 1 d R . .
O8 O 0.6587(2) 0.6813(3) 0.2481(6) 0.0218(7) Uani 1 1 d . . .
H8B H 0.6187 0.6507 0.2662 0.033 Uiso 1 1 d R . .
H8C H 0.6838 0.7194 0.3588 0.033 Uiso 1 1 d R . .
O9 O 0.7651(2) 0.5044(3) 0.5365(6) 0.0287(8) Uani 1 1 d . . .
H9C H 0.7461 0.4433 0.5283 0.034 Uiso 1 1 d R . .
H9B H 0.8172 0.5066 0.6064 0.034 Uiso 1 1 d R . .
O10 O 0.64757(19) 0.4666(3) 0.1004(6) 0.0231(7) Uani 1 1 d . . .
O11 O 0.7141(2) 0.3228(3) 0.0806(6) 0.0236(7) Uani 1 1 d . . .
O12 O 0.5690(2) -0.0162(3) 0.0654(7) 0.0301(9) Uani 1 1 d . . .
C1 C 1.0000 1.0884(5) 0.5000 0.0174(13) Uani 1 2 d S . .
C2 C 1.0000 0.9747(5) 0.5000 0.0176(12) Uani 1 2 d S . .
C3 C 0.9272(3) 0.9203(4) 0.4623(7) 0.0151(8) Uani 1 1 d . . .
H3 H 0.8786 0.9563 0.4405 0.018 Uiso 1 1 calc R . .
C4 C 0.9262(3) 0.8131(4) 0.4570(7) 0.0153(9) Uani 1 1 d . . .
C5 C 1.0000 0.7595(5) 0.5000 0.0144(11) Uani 1 2 d S . .
H5 H 1.0000 0.6876 0.5000 0.017 Uiso 1 2 calc SR . .
C6 C 0.8445(3) 0.7574(4) 0.4041(7) 0.0164(8) Uani 1 1 d . . .
C7 C 0.6510(2) 0.3702(4) 0.0776(6) 0.0158(8) Uani 1 1 d . . .
C8 C 0.5734(3) 0.3094(4) 0.0397(7) 0.0134(8) Uani 1 1 d . . .
C9 C 0.5000 0.3631(5) 0.0000 0.0146(11) Uani 1 2 d S . .
H9 H 0.5000 0.4350 0.0000 0.018 Uiso 1 2 calc SR . .
C10 C 0.5000 0.1483(5) 0.0000 0.0154(12) Uani 1 2 d S . .
C11 C 0.5734(3) 0.2021(4) 0.0391(7) 0.0151(9) Uani 1 1 d . . .
H11 H 0.6223 0.1660 0.0646 0.018 Uiso 1 1 calc R . .
C12 C 0.5000 0.0317(5) 0.0000 0.0188(13) Uani 1 2 d S . .

loop_
_atom_site_aniso_label
_atom_site_aniso_U_11
_atom_site_aniso_U_22
_atom_site_aniso_U_33
_atom_site_aniso_U_23
_atom_site_aniso_U_13
_atom_site_aniso_U_12
Zn1 0.0213(5) 0.0112(4) 0.0317(5) 0.000 0.0086(4) 0.000
Zn2 0.0127(3) 0.0097(3) 0.0278(3) -0.0005(2) 0.0054(2) -0.0017(2)
O1 0.052(3) 0.053(3) 0.033(2) 0.002(2) 0.0084(19) -0.040(2)
O2 0.038(2) 0.0246(19) 0.0301(18) -0.0021(15) 0.0061(16) -0.0070(16)
O3 0.0170(16) 0.0119(16) 0.0415(18) -0.0016(14) 0.0145(14) -0.0027(13)
O4 0.0148(16) 0.0172(18) 0.043(2) -0.0075(14) 0.0124(14) -0.0021(12)
O5 0.0125(14) 0.0130(17) 0.0318(17) -0.0052(13) 0.0030(13) -0.0041(12)
O6 0.0159(15) 0.0134(16) 0.0333(18) -0.0011(13) 0.0091(13) -0.0020(12)
O7 0.0260(18) 0.0247(19) 0.0281(17) 0.0047(14) 0.0040(13) -0.0097(15)
O8 0.0176(15) 0.0147(16) 0.0353(17) -0.0039(14) 0.0127(13) -0.0020(12)
O9 0.0275(18) 0.025(2) 0.0307(18) 0.0046(14) 0.0081(14) -0.0053(15)
O10 0.0142(15) 0.0111(17) 0.043(2) -0.0036(14) 0.0095(14) -0.0034(12)
O11 0.0140(16) 0.0138(16) 0.043(2) -0.0039(13) 0.0107(14) -0.0044(12)
O12 0.031(2) 0.0122(18) 0.057(2) 0.0075(16) 0.0274(18) 0.0060(15)
C1 0.017(3) 0.017(3) 0.019(3) 0.000 0.007(2) 0.000
C2 0.018(3) 0.013(3) 0.019(3) 0.000 0.004(2) 0.000
C3 0.010(2) 0.014(2) 0.022(2) -0.0012(15) 0.0069(16) -0.0003(16)
C4 0.016(2) 0.014(2) 0.016(2) -0.0023(15) 0.0065(16) -0.0031(15)
C5 0.020(3) 0.008(3) 0.014(2) 0.000 0.006(2) 0.000
C6 0.015(2) 0.014(2) 0.0203(19) -0.0011(16) 0.0064(15) -0.0056(17)
C7 0.0124(19) 0.017(2) 0.0152(17) 0.0009(16) 0.0017(14) -0.0012(17)
C8 0.013(2) 0.012(2) 0.016(2) -0.0009(14) 0.0074(15) -0.0029(15)
C9 0.018(3) 0.008(3) 0.016(3) 0.000 0.005(2) 0.000
C10 0.017(3) 0.014(3) 0.016(3) 0.000 0.008(2) 0.000
C11 0.016(2) 0.013(2) 0.0180(19) -0.0012(16) 0.0086(15) 0.0029(17)
C12 0.023(3) 0.014(3) 0.025(3) 0.000 0.015(3) 0.000

loop_
_atom_type_symbol
_atom_type_description
_atom_type_scat_dispersion_real
_atom_type_scat_dispersion_imag
_atom_type_scat_source
C C 0.0181 0.0091 'International Tables Vol C Tables 4.2.6.8 and 6.1.1.4'
H H 0.0000 0.0000 'International Tables Vol C Tables 4.2.6.8 and 6.1.1.4'
O O 0.0492 0.0322 'International Tables Vol C Tables 4.2.6.8 and 6.1.1.4'
Zn Zn -1.5491 0.6778 'International Tables Vol C Tables 4.2.6.8 and 6.1.1.4'

loop_
_geom_angle_atom_site_label_1
_geom_angle_atom_site_label_2
_geom_angle_atom_site_label_3
_geom_angle
_geom_angle_site_symmetry_1
_geom_angle_site_symmetry_3
_geom_angle_publ_flag
O1 Zn1 O1 104.0(4) 2_756 . ?
O1 Zn1 O2 83.86(16) 2_756 2_756 ?
O1 Zn1 O2 94.12(16) . 2_756 ?
O1 Zn1 O2 94.12(16) 2_756 . ?
O1 Zn1 O2 83.86(16) . . ?
O2 Zn1 O2 176.7(2) 2_756 . ?
O1 Zn1 O3 98.3(2) 2_756 2_756 ?
O1 Zn1 O3 156.35(18) . 2_756 ?
O2 Zn1 O3 95.97(15) 2_756 2_756 ?
O2 Zn1 O3 86.85(14) . 2_756 ?
O1 Zn1 O3 156.35(18) 2_756 . ?
O1 Zn1 O3 98.3(2) . . ?
O2 Zn1 O3 86.85(14) 2_756 . ?
O2 Zn1 O3 95.97(15) . . ?
O3 Zn1 O3 61.04(17) 2_756 . ?
O1 Zn1 C1 128.01(18) 2_756 . ?
O1 Zn1 C1 128.01(18) . . ?
O2 Zn1 C1 91.63(11) 2_756 . ?
O2 Zn1 C1 91.63(11) . . ?
O3 Zn1 C1 30.52(9) 2_756 . ?
O3 Zn1 C1 30.52(9) . . ?
O10 Zn2 O5 173.76(15) . . ?
O10 Zn2 O8 89.94(13) . . ?
O5 Zn2 O8 93.80(14) . . ?
O10 Zn2 O6 90.50(13) . . ?
O5 Zn2 O6 86.10(13) . . ?
O8 Zn2 O6 176.11(15) . . ?
O10 Zn2 O7 94.12(14) . . ?
O5 Zn2 O7 90.99(13) . . ?
O8 Zn2 O7 88.18(14) . . ?
O6 Zn2 O7 87.93(14) . . ?
O10 Zn2 O9 85.89(14) . . ?
O5 Zn2 O9 88.93(14) . . ?
O8 Zn2 O9 92.99(14) . . ?
O6 Zn2 O9 90.90(14) . . ?
O7 Zn2 O9 178.83(15) . . ?
C1 O3 Zn1 90.3(3) . . ?
C6 O5 Zn2 128.2(3) . . ?
C7 O10 Zn2 129.2(3) . . ?
O3 C1 O3 118.4(6) 2_756 . ?
O3 C1 C2 120.8(3) 2_756 . ?
O3 C1 C2 120.8(3) . . ?
O3 C1 Zn1 59.2(3) 2_756 . ?
O3 C1 Zn1 59.2(3) . . ?
C2 C1 Zn1 180.000(1) . . ?
C3 C2 C3 119.4(6) . 2_756 ?
C3 C2 C1 120.3(3) . . ?
C3 C2 C1 120.3(3) 2_756 . ?
C4 C3 C2 120.7(4) . . ?
C3 C4 C5 119.4(4) . . ?
C3 C4 C6 118.8(4) . . ?
C5 C4 C6 121.9(4) . . ?
C4 C5 C4 120.5(6) 2_756 . ?
O4 C6 O5 124.8(4) . . ?
O4 C6 C4 118.4(4) . . ?
O5 C6 C4 116.8(4) . . ?
O11 C7 O10 124.2(4) . . ?
O11 C7 C8 118.7(4) . . ?
O10 C7 C8 117.2(4) . . ?
C11 C8 C9 119.9(4) . . ?
C11 C8 C7 121.5(4) . . ?
C9 C8 C7 118.6(4) . . ?
C8 C9 C8 120.2(6) 2_655 . ?
C11 C10 C11 120.3(6) 2_655 . ?
C11 C10 C12 119.9(3) 2_655 . ?
C11 C10 C12 119.9(3) . . ?
C8 C11 C10 119.8(4) . . ?
O12 C12 O12 121.9(6) 2_655 . ?
O12 C12 C10 119.1(3) 2_655 . ?
O12 C12 C10 119.1(3) . . ?

loop_
_geom_bond_atom_site_label_1
_geom_bond_atom_site_label_2
_geom_bond_distance
_geom_bond_site_symmetry_2
_geom_bond_publ_flag
Zn1 O1 1.992(4) 2_756 ?
Zn1 O1 1.992(4) . ?
Zn1 O2 2.144(4) 2_756 ?
Zn1 O2 2.144(4) . ?
Zn1 O3 2.156(3) 2_756 ?
Zn1 O3 2.156(3) . ?
Zn1 C1 2.510(7) . ?
Zn2 O10 2.032(3) . ?
Zn2 O5 2.040(3) . ?
Zn2 O8 2.101(3) . ?
Zn2 O6 2.102(3) . ?
Zn2 O7 2.141(3) . ?
Zn2 O9 2.170(3) . ?
O3 C1 1.275(5) . ?
O4 C6 1.254(6) . ?
O5 C6 1.254(6) . ?
O10 C7 1.259(6) . ?
O11 C7 1.255(6) . ?
O12 C12 1.276(5) . ?
C1 O3 1.275(5) 2_756 ?
C1 C2 1.470(9) . ?
C2 C3 1.391(5) . ?
C2 C3 1.391(5) 2_756 ?
C3 C4 1.386(6) . ?
C4 C5 1.394(5) . ?
C4 C6 1.518(6) . ?
C5 C4 1.394(5) 2_756 ?
C7 C8 1.503(6) . ?
C8 C11 1.387(7) . ?
C8 C9 1.393(5) . ?
C9 C8 1.393(5) 2_655 ?
C10 C11 1.394(5) 2_655 ?
C10 C11 1.394(5) . ?
C10 C12 1.507(10) . ?
C12 O12 1.276(5) 2_655 ?
